data_2312846
loop_
_publ_author_name
'Kamin, Ashlyn A.'
'Le, Phuong H.'
'Brannan, E. J.'
'Gannon, Paige M.'
'Krajewski, Sebastian'
'Kaminsky, Werner'
'Xiao, Dianne J.'

_publ_section_title
;
 Synthesis and crystal structures of a family of bimetallic complexes with
 phenyl-substituted bridging tetraoxolene ligands.
;
_journal_coeditor_code QF3068
_journal_issue 6
_journal_name_full 'Acta crystallographica. Section C, Structural chemistry'
_journal_paper_doi 10.1107/S2053229625003584
_journal_volume 81
_journal_year 2025
_chemical_formula_iupac 'C18 H12 O4'
_chemical_formula_moiety 'C18 H12 O4'
_chemical_formula_sum 'C18 H12 O4'
_chemical_formula_weight 292.28
_chemical_name_systematic
;
2,5-Dihydroxy-3,6-diphenylcyclohexa-2,5-diene-1,4-dione
;
_space_group_IT_number 61
_space_group_name_Hall '-P 2ac 2ab'
_space_group_name_H-M_alt 'P b c a'
_symmetry_cell_setting orthorhombic
_symmetry_Int_Tables_number 61
_symmetry_space_group_name_Hall '-P 2ac 2ab'
_symmetry_space_group_name_H-M 'P b c a'
_atom_sites_solution_hydrogens mixed
_atom_sites_solution_primary notdet
_atom_sites_solution_secondary difmap
_audit_conform_dict_location ftp://ftp.iucr.org/pub/cif_core.dic
_audit_conform_dict_name cif_core.dic
_audit_conform_dict_version 2.4.5
_audit_creation_date 2023-01-30T13:51:27-00:00
_audit_creation_method 'WinGX routine CIF_UPDATE'
_cell_angle_alpha 90
_cell_angle_beta 90
_cell_angle_gamma 90
_cell_formula_units_Z 4
_cell_length_a 6.7537(5)
_cell_length_b 7.2976(5)
_cell_length_c 26.7943(19)
_cell_measurement_reflns_used 9839
_cell_measurement_temperature 100(2)
_cell_measurement_theta_max 30.07
_cell_measurement_theta_min 3.02
_cell_measurement_wavelength 0.71073
_cell_volume 1320.58(16)
_computing_cell_refinement
;
SAINT (Bruker, 2016)
;
_computing_data_collection
;
APEX2 (Bruker, 2016)
;
_computing_data_reduction
;
SORTAV (Blessing, 1995)
;
_computing_molecular_graphics
;
ORTEP-3 for Windows (Farrugia, 2012)
;
_computing_publication_material
;
WinGX publication routines (Farrugia, 2012)
;
_computing_structure_refinement
;
SHELXL2014 (Sheldrick, 2015<i>b</i>)
;
_computing_structure_solution
;
SHELXS2013 (Sheldrick, 2008)
;
_diffrn_ambient_temperature 100(2)
_diffrn_detector 'APEX-II CCD'
_diffrn_measured_fraction_theta_full 1
_diffrn_measured_fraction_theta_max 0.993
_diffrn_measurement_device '\k-geometry diffractometer'
_diffrn_measurement_device_type 'Bruker APEXII'
_diffrn_measurement_method '\f or \w oscillation scans'
_diffrn_orient_matrix_UB_11 -0.108304
_diffrn_orient_matrix_UB_12 -0.000943
_diffrn_orient_matrix_UB_13 0.025448
_diffrn_orient_matrix_UB_21 -0.09597
_diffrn_orient_matrix_UB_22 0.043524
_diffrn_orient_matrix_UB_23 -0.02583
_diffrn_orient_matrix_UB_31 -0.031362
_diffrn_orient_matrix_UB_32 -0.129932
_diffrn_orient_matrix_UB_33 -0.008837
_diffrn_radiation_monochromator graphite
_diffrn_radiation_probe x-ray
_diffrn_radiation_type MoK\a
_diffrn_radiation_wavelength 0.71073
_diffrn_reflns_av_R_equivalents 0.04
_diffrn_reflns_av_unetI/netI 0.0124
_diffrn_reflns_Laue_measured_fraction_full 1
_diffrn_reflns_Laue_measured_fraction_max 0.993
_diffrn_reflns_limit_h_max 9
_diffrn_reflns_limit_h_min -9
_diffrn_reflns_limit_k_max 10
_diffrn_reflns_limit_k_min -10
_diffrn_reflns_limit_l_max 37
_diffrn_reflns_limit_l_min -37
_diffrn_reflns_number 50120
_diffrn_reflns_point_group_measured_fraction_full 1
_diffrn_reflns_point_group_measured_fraction_max 0.993
_diffrn_reflns_theta_full 25
_diffrn_reflns_theta_max 30.137
_diffrn_reflns_theta_min 1.52
_diffrn_source 'sealed x-ray tube'
_diffrn_standards_number 0
_exptl_absorpt_coefficient_mu 0.104
_exptl_absorpt_correction_T_max 0.802
_exptl_absorpt_correction_T_min 0.773
_exptl_absorpt_correction_type multi-scan
_exptl_absorpt_process_details
;
(SADABS; Bruker, 2016)
;
_exptl_crystal_colour red
_exptl_crystal_density_diffrn 1.47
_exptl_crystal_density_method 'not measured'
_exptl_crystal_description plate
_exptl_crystal_F_000 608
_exptl_crystal_size_max 0.35
_exptl_crystal_size_mid 0.2
_exptl_crystal_size_min 0.04
_refine_diff_density_max 0.623
_refine_diff_density_min -0.227
_refine_diff_density_rms 0.064
_refine_ls_extinction_method none
_refine_ls_goodness_of_fit_ref 1.075
_refine_ls_hydrogen_treatment mixed
_refine_ls_matrix_type full
_refine_ls_number_constraints 0
_refine_ls_number_parameters 103
_refine_ls_number_reflns 1943
_refine_ls_number_restraints 0
_refine_ls_restrained_S_all 1.075
_refine_ls_R_factor_all 0.0508
_refine_ls_R_factor_gt 0.045
_refine_ls_shift/su_max 0.001
_refine_ls_shift/su_mean 0
_refine_ls_structure_factor_coef Fsqd
_refine_ls_weighting_details 'w=1/[\s^2^(Fo^2^)+(0.0622P)^2^+0.7838P] where P=(Fo^2^+2Fc^2^)/3'
_refine_ls_weighting_scheme calc
_refine_ls_wR_factor_gt 0.1189
_refine_ls_wR_factor_ref 0.1233
_reflns_Friedel_coverage 0
_reflns_number_gt 1715
_reflns_number_total 1943
_reflns_threshold_expression 'I > 2\s(I)'
_cod_data_source_file qf3068sup1.cif
_cod_data_source_block H2Ph2dhbq
_cod_database_code 2312846
_shelx_estimated_absorpt_t_min 0.964
_shelx_estimated_absorpt_t_max 0.996
_shelx_shelxl_version_number 2014/7

loop_
_symmetry_equiv_pos_as_xyz
'x, y, z'
'-x+1/2, -y, z+1/2'
'-x, y+1/2, -z+1/2'
'x+1/2, -y+1/2, -z'
'-x, -y, -z'
'x-1/2, y, -z-1/2'
'x, -y-1/2, z-1/2'
'-x-1/2, y-1/2, z'

loop_
_atom_site_label
_atom_site_type_symbol
_atom_site_fract_x
_atom_site_fract_y
_atom_site_fract_z
_atom_site_U_iso_or_equiv
_atom_site_adp_type
_atom_site_occupancy
_atom_site_site_symmetry_order
_atom_site_calc_flag
_atom_site_refinement_flags_posn
_atom_site_refinement_flags_adp
_atom_site_refinement_flags_occupancy
_atom_site_disorder_assembly
_atom_site_disorder_group
C1 C 0.51471(16) 0.35410(15) 0.53413(4) 0.0124(2) Uani 1 1 d . . . . .
C2 C 0.50593(15) 0.52227(15) 0.55550(4) 0.0125(2) Uani 1 1 d . . . . .
C3 C 0.50481(15) 0.32374(14) 0.47873(4) 0.0130(2) Uani 1 1 d . . . . .
C4 C 0.50870(16) 0.55400(15) 0.61007(4) 0.0133(2) Uani 1 1 d . . . . .
C5 C 0.64005(18) 0.45885(15) 0.64072(4) 0.0173(2) Uani 1 1 d . . . . .
H5 H 0.7298 0.3731 0.6266 0.021 Uiso 1 1 calc R U . . .
C6 C 0.6396(2) 0.48953(16) 0.69194(4) 0.0205(3) Uani 1 1 d . . . . .
H6 H 0.7294 0.4245 0.7127 0.025 Uiso 1 1 calc R U . . .
C7 C 0.50936(19) 0.61397(18) 0.71292(5) 0.0208(3) Uani 1 1 d . . . . .
H7 H 0.5093 0.6338 0.748 0.025 Uiso 1 1 calc R U . . .
C8 C 0.37904(19) 0.70961(17) 0.68265(5) 0.0208(3) Uani 1 1 d . . . . .
H8 H 0.29 0.7957 0.6969 0.025 Uiso 1 1 calc R U . . .
C9 C 0.37839(18) 0.67986(16) 0.63159(4) 0.0177(2) Uani 1 1 d . . . . .
H9 H 0.2885 0.7456 0.611 0.021 Uiso 1 1 calc R U . . .
O1 O 0.50234(14) 0.16310(11) 0.46491(3) 0.0201(2) Uani 1 1 d . . . . .
O2 O 0.52728(14) 0.20247(11) 0.56117(3) 0.0173(2) Uani 1 1 d . . . . .
H2 H 0.520(2) 0.109(3) 0.5415(6) 0.021 Uiso 1 1 d . U . . .

loop_
_atom_site_aniso_label
_atom_site_aniso_U_11
_atom_site_aniso_U_22
_atom_site_aniso_U_33
_atom_site_aniso_U_23
_atom_site_aniso_U_13
_atom_site_aniso_U_12
C1 0.0148(5) 0.0083(4) 0.0141(5) 0.0007(4) 0.0004(4) -0.0003(3)
C2 0.0156(5) 0.0088(5) 0.0130(5) -0.0007(3) -0.0002(4) 0.0004(3)
C3 0.0157(5) 0.0091(5) 0.0143(5) -0.0007(4) 0.0003(4) -0.0001(3)
C4 0.0173(5) 0.0095(4) 0.0131(5) -0.0008(4) 0.0002(4) -0.0019(4)
C5 0.0222(6) 0.0118(5) 0.0179(5) -0.0007(4) -0.0010(4) 0.0024(4)
C6 0.0281(6) 0.0164(5) 0.0169(5) 0.0014(4) -0.0054(4) 0.0005(4)
C7 0.0273(6) 0.0202(6) 0.0150(5) -0.0024(4) 0.0005(4) -0.0037(4)
C8 0.0223(6) 0.0216(6) 0.0185(5) -0.0056(4) 0.0029(4) 0.0016(4)
C9 0.0185(5) 0.0167(5) 0.0178(5) -0.0027(4) -0.0007(4) 0.0027(4)
O1 0.0346(5) 0.0077(4) 0.0180(4) -0.0015(3) -0.0009(3) -0.0001(3)
O2 0.0289(5) 0.0074(4) 0.0157(4) 0.0005(3) 0.0008(3) 0.0003(3)

loop_
_atom_type_symbol
_atom_type_description
_atom_type_scat_dispersion_real
_atom_type_scat_dispersion_imag
_atom_type_scat_source
C C 0.0033 0.0016 'International Tables Vol C Tables 4.2.6.8 and 6.1.1.4'
H H 0 0 'International Tables Vol C Tables 4.2.6.8 and 6.1.1.4'
O O 0.0106 0.006 'International Tables Vol C Tables 4.2.6.8 and 6.1.1.4'

loop_
_geom_angle_atom_site_label_1
_geom_angle_atom_site_label_2
_geom_angle_atom_site_label_3
_geom_angle
_geom_angle_site_symmetry_1
_geom_angle_site_symmetry_3
_geom_angle_publ_flag
O2 C1 C2 121.86(10) . . ?
O2 C1 C3 114.82(9) . . ?
C2 C1 C3 123.29(10) . . ?
C1 C2 C3 115.84(10) . 5_666 ?
C1 C2 C4 123.94(10) . . ?
C3 C2 C4 120.22(9) 5_666 . ?
O1 C3 C2 123.15(11) . 5_666 ?
O1 C3 C1 116.03(10) . . ?
C2 C3 C1 120.80(9) 5_666 . ?
C5 C4 C9 119.03(10) . . ?
C5 C4 C2 120.80(10) . . ?
C9 C4 C2 120.18(10) . . ?
C6 C5 C4 119.99(11) . . ?
C6 C5 H5 120 . . ?
C4 C5 H5 120 . . ?
C7 C6 C5 120.55(11) . . ?
C7 C6 H6 119.7 . . ?
C5 C6 H6 119.7 . . ?
C6 C7 C8 119.77(11) . . ?
C6 C7 H7 120.1 . . ?
C8 C7 H7 120.1 . . ?
C9 C8 C7 120.08(11) . . ?
C9 C8 H8 120 . . ?
C7 C8 H8 120 . . ?
C8 C9 C4 120.59(11) . . ?
C8 C9 H9 119.7 . . ?
C4 C9 H9 119.7 . . ?
C1 O2 H2 108.8(12) . . ?

loop_
_geom_bond_atom_site_label_1
_geom_bond_atom_site_label_2
_geom_bond_distance
_geom_bond_site_symmetry_2
_geom_bond_publ_flag
C1 O2 1.3253(13) . ?
C1 C2 1.3555(14) . ?
C1 C3 1.5025(16) . ?
C2 C3 1.4523(15) 5_666 ?
C2 C4 1.4804(15) . ?
C3 O1 1.2295(13) . ?
C3 C2 1.4523(15) 5_666 ?
C4 C5 1.3942(15) . ?
C4 C9 1.3966(15) . ?
C5 C6 1.3904(16) . ?
C5 H5 0.95 . ?
C6 C7 1.3836(18) . ?
C6 H6 0.95 . ?
C7 C8 1.3855(18) . ?
C7 H7 0.95 . ?
C8 C9 1.3854(16) . ?
C8 H8 0.95 . ?
C9 H9 0.95 . ?
O2 H2 0.865(19) . ?

loop_
_geom_hbond_atom_site_label_D
_geom_hbond_atom_site_label_H
_geom_hbond_atom_site_label_A
_geom_hbond_distance_DH
_geom_hbond_distance_HA
_geom_hbond_distance_DA
_geom_hbond_angle_DHA
_geom_hbond_site_symmetry_A
O2 H2 O1 0.865(19) 2.093(17) 2.6006(13) 116.9(15) .
O2 H2 O1 0.865(19) 1.998(19) 2.7649(12) 147.3(16) 5_656

_cod_database_fobs_code 2312846
